data_7706788
loop_
_publ_author_name
'Janas, Zofia'
'Jezierska, Julia'
'Ozarowski, Andrew'
'Bie\'nko, Alina'
'Lis, Tadeusz'
'Jezierski, Adam'
'Krawczyk, Marta'

_publ_section_title
;
 Investigation of vanadium(III) and vanadium(IV) compounds supported by
 the linear diaminebis(phenolate) ligands: correlation between structures
 and magnetic properties.
;
_journal_issue 15
_journal_name_full 'Dalton transactions (Cambridge, England : 2003)'
_journal_page_first 5184
_journal_page_last 5196
_journal_paper_doi 10.1039/d0dt04302h
_journal_volume 50
_journal_year 2021
_chemical_formula_sum 'C22 H30 N2 O3 V'
_chemical_formula_weight 421.42
_space_group_crystal_system monoclinic
_space_group_IT_number 14
_space_group_name_Hall '-P 2yn'
_space_group_name_H-M_alt 'P 1 21/n 1'
_atom_sites_solution_hydrogens geom
_audit_creation_method SHELXL-2013
_audit_update_record
;
2020-04-15 deposited with the CCDC.	2021-03-05 downloaded from the CCDC.
;
_cell_angle_alpha 90
_cell_angle_beta 113.00(4)
_cell_angle_gamma 90
_cell_formula_units_Z 4
_cell_length_a 13.376(5)
_cell_length_b 11.010(3)
_cell_length_c 15.427(6)
_cell_measurement_reflns_used 25764
_cell_measurement_temperature 101(2)
_cell_measurement_theta_max 37
_cell_measurement_theta_min 2
_cell_volume 2091.3(14)
_computing_cell_refinement 'CrysAlis PRO (Agilent, 2011)'
_computing_data_collection 'CrysAlis PRO (Agilent, 2011)'
_computing_data_reduction 'CrysAlis PRO (Agilent, 2011)'
_computing_structure_refinement 'SHELXL-2013 (Sheldrick, 2013)'
_computing_structure_solution 'SHELXS-97 (Sheldrick, 1990)'
_diffrn_ambient_temperature 101(2)
_diffrn_measured_fraction_theta_full 0.998
_diffrn_measured_fraction_theta_max 0.959
_diffrn_measurement_device_type
;
Kuma KM4 diffractometer with a CCD detector
;
_diffrn_measurement_method w/
_diffrn_radiation_source 'normal-focus sealed tube'
_diffrn_radiation_type MoK\a
_diffrn_radiation_wavelength 0.71073
_diffrn_reflns_av_R_equivalents 0.0558
_diffrn_reflns_av_unetI/netI 0.0325
_diffrn_reflns_Laue_measured_fraction_full 0.998
_diffrn_reflns_Laue_measured_fraction_max 0.959
_diffrn_reflns_limit_h_max 22
_diffrn_reflns_limit_h_min -21
_diffrn_reflns_limit_k_max 18
_diffrn_reflns_limit_k_min -17
_diffrn_reflns_limit_l_max 25
_diffrn_reflns_limit_l_min -24
_diffrn_reflns_number 34826
_diffrn_reflns_point_group_measured_fraction_full 0.998
_diffrn_reflns_point_group_measured_fraction_max 0.959
_diffrn_reflns_theta_full 25.500
_diffrn_reflns_theta_max 36.945
_diffrn_reflns_theta_min 2.869
_exptl_absorpt_coefficient_mu 0.499
_exptl_absorpt_correction_T_max 0.849
_exptl_absorpt_correction_T_min 0.775
_exptl_absorpt_correction_type analytical
_exptl_absorpt_process_details
;
CrysAlis RED, Oxford Diffraction Ltd.,
Version 1.171.32.5
Analytical numeric absorption correction using a
multifaceted crystal model based on expressions
derived by R.C. Clark & J.S. Reid.
(Clark, R. C. & Reid, J. S. (1995). Acta Cryst. A51, 887-897)
;
_exptl_crystal_colour VIOLET
_exptl_crystal_density_diffrn 1.338
_exptl_crystal_description BLOCK
_exptl_crystal_F_000 892
_exptl_crystal_size_max 0.600
_exptl_crystal_size_mid 0.530
_exptl_crystal_size_min 0.400
_refine_diff_density_max 1.046
_refine_diff_density_min -0.985
_refine_diff_density_rms 0.101
_refine_ls_extinction_method none
_refine_ls_goodness_of_fit_ref 1.093
_refine_ls_hydrogen_treatment constr
_refine_ls_matrix_type full
_refine_ls_number_parameters 259
_refine_ls_number_reflns 10167
_refine_ls_number_restraints 0
_refine_ls_restrained_S_all 1.093
_refine_ls_R_factor_all 0.0549
_refine_ls_R_factor_gt 0.0478
_refine_ls_shift/su_max 0.002
_refine_ls_shift/su_mean 0.000
_refine_ls_structure_factor_coef Fsqd
_refine_ls_weighting_details
;
 w=1/[\s^2^(Fo^2^)+(0.0951P)^2^+0.2060P]
 where P=(Fo^2^+2Fc^2^)/3
;
_refine_ls_weighting_scheme calc
_refine_ls_wR_factor_gt 0.1382
_refine_ls_wR_factor_ref 0.1430
_reflns_Friedel_coverage 0.000
_reflns_number_gt 8559
_reflns_number_total 10167
_reflns_threshold_expression 'I > 2\s(I)'
_cod_data_source_file d0dt04302h2.cif
_cod_data_source_block 8
_cod_depositor_comments 'Adding full bibliography for 7706786--7706791.cif.'
_cod_original_sg_symbol_H-M 'P 21/n'
_cod_database_code 7706788
_shelx_space_group_comment
;
The symmetry employed for this shelxl refinement is uniquely defined
by the following loop, which should always be used as a source of
symmetry information in preference to the above space-group names.
They are only intended as comments.
;
_shelx_estimated_absorpt_t_min 0.754
_shelx_estimated_absorpt_t_max 0.825
_shelxl_version_number 2013-2

loop_
_space_group_symop_operation_xyz
'x, y, z'
'-x+1/2, y+1/2, -z+1/2'
'-x, -y, -z'
'x-1/2, -y-1/2, z-1/2'

loop_
_atom_site_label
_atom_site_type_symbol
_atom_site_fract_x
_atom_site_fract_y
_atom_site_fract_z
_atom_site_U_iso_or_equiv
_atom_site_adp_type
_atom_site_occupancy
_atom_site_site_symmetry_order
_atom_site_calc_flag
_atom_site_refinement_flags_posn
_atom_site_refinement_flags_adp
_atom_site_refinement_flags_occupancy
_atom_site_disorder_assembly
_atom_site_disorder_group
V V 0.56409(2) 0.61098(2) 0.67611(2) 0.01264(5) Uani 1 1 d . . . . .
O2 O 0.62759(6) 0.70675(7) 0.75720(6) 0.02074(14) Uani 1 1 d . . . . .
O1 O 0.41215(6) 0.63967(7) 0.62046(5) 0.01666(12) Uani 1 1 d . . . . .
C1 C 0.33201(8) 0.61407(8) 0.64853(7) 0.01472(15) Uani 1 1 d . . . . .
C2 C 0.24144(8) 0.69192(9) 0.62260(7) 0.01725(16) Uani 1 1 d . . . . .
C3 C 0.15665(8) 0.66104(10) 0.64978(7) 0.01983(17) Uani 1 1 d . . . . .
H3 H 0.0951 0.7129 0.6318 0.024 Uiso 1 1 calc R U . . .
C4 C 0.15847(8) 0.55733(11) 0.70216(7) 0.02040(18) Uani 1 1 d . . . . .
C5 C 0.24785(8) 0.48010(10) 0.72538(7) 0.01908(17) Uani 1 1 d . . . . .
H5 H 0.2507 0.4084 0.7605 0.023 Uiso 1 1 calc R U . . .
C6 C 0.33295(7) 0.50652(9) 0.69782(6) 0.01538(15) Uani 1 1 d . . . . .
C7 C 0.42218(7) 0.41657(8) 0.71199(7) 0.01546(15) Uani 1 1 d . . . . .
H7A H 0.4126 0.3468 0.7485 0.019 Uiso 1 1 calc R U . . .
H7B H 0.4158 0.3857 0.6497 0.019 Uiso 1 1 calc R U . . .
N1 N 0.53352(6) 0.46775(7) 0.76217(5) 0.01396(13) Uani 1 1 d . . . . .
C8 C 0.54332(9) 0.51479(10) 0.85586(7) 0.02063(18) Uani 1 1 d . . . . .
H8A H 0.4910 0.5807 0.8469 0.031 Uiso 1 1 calc R U . . .
H8B H 0.6171 0.5455 0.8903 0.031 Uiso 1 1 calc R U . . .
H8C H 0.5283 0.4491 0.8919 0.031 Uiso 1 1 calc R U . . .
C9 C 0.61471(8) 0.36898(9) 0.77676(7) 0.01784(16) Uani 1 1 d . . . . .
H9A H 0.5840 0.2907 0.7864 0.021 Uiso 1 1 calc R U . . .
H9B H 0.6806 0.3863 0.8337 0.021 Uiso 1 1 calc R U . . .
C10 C 0.64428(8) 0.36005(9) 0.69171(7) 0.01711(16) Uani 1 1 d . . . . .
H10A H 0.7013 0.2977 0.7029 0.021 Uiso 1 1 calc R U . . .
H10B H 0.5797 0.3356 0.6358 0.021 Uiso 1 1 calc R U . . .
N2 N 0.68468(6) 0.48063(7) 0.67435(6) 0.01377(13) Uani 1 1 d . . . . .
C11 C 0.79257(8) 0.50861(9) 0.74955(7) 0.01884(16) Uani 1 1 d . . . . .
H11A H 0.7842 0.5232 0.8090 0.028 Uiso 1 1 calc R U . . .
H11B H 0.8228 0.5812 0.7321 0.028 Uiso 1 1 calc R U . . .
H11C H 0.8417 0.4398 0.7570 0.028 Uiso 1 1 calc R U . . .
C12 C 0.69816(8) 0.47087(8) 0.58234(7) 0.01706(16) Uani 1 1 d . . . . .
H12A H 0.7587 0.4144 0.5902 0.020 Uiso 1 1 calc R U . . .
H12B H 0.6312 0.4358 0.5345 0.020 Uiso 1 1 calc R U . . .
C13 C 0.64718(8) 0.68559(8) 0.53558(6) 0.01563(15) Uani 1 1 d . . . . .
C14 C 0.66074(8) 0.79630(9) 0.49569(7) 0.01688(16) Uani 1 1 d . . . . .
C15 C 0.74609(9) 0.80783(9) 0.46610(7) 0.01934(17) Uani 1 1 d . . . . .
H15 H 0.7546 0.8821 0.4384 0.023 Uiso 1 1 calc R U . . .
C16 C 0.81972(8) 0.71376(10) 0.47583(7) 0.01928(17) Uani 1 1 d . . . . .
C17 C 0.80622(9) 0.60555(9) 0.51693(7) 0.01846(17) Uani 1 1 d . . . . .
H17 H 0.8560 0.5408 0.5248 0.022 Uiso 1 1 calc R U . . .
C18 C 0.72081(8) 0.59044(9) 0.54685(7) 0.01646(15) Uani 1 1 d . . . . .
C19 C 0.06555(9) 0.52764(14) 0.73097(9) 0.0284(2) Uani 1 1 d . . . . .
H19A H 0.0762 0.5697 0.7899 0.043 Uiso 1 1 calc R U . . .
H19B H 0.0632 0.4398 0.7402 0.043 Uiso 1 1 calc R U . . .
H19C H -0.0030 0.5542 0.6815 0.043 Uiso 1 1 calc R U . . .
C20 C 0.90823(10) 0.72879(12) 0.43889(8) 0.0262(2) Uani 1 1 d . . . . .
H20A H 0.8754 0.7420 0.3707 0.039 Uiso 1 1 calc R U . . .
H20B H 0.9532 0.6554 0.4526 0.039 Uiso 1 1 calc R U . . .
H20C H 0.9535 0.7988 0.4694 0.039 Uiso 1 1 calc R U . . .
C21 C 0.58073(10) 0.89722(9) 0.48435(8) 0.0231(2) Uani 1 1 d . . . . .
H21A H 0.6096 0.9733 0.4705 0.035 Uiso 1 1 calc R U . . .
H21B H 0.5687 0.9063 0.5427 0.035 Uiso 1 1 calc R U . . .
H21C H 0.5118 0.8778 0.4324 0.035 Uiso 1 1 calc R U . . .
C22 C 0.23672(10) 0.80208(10) 0.56343(8) 0.0238(2) Uani 1 1 d . . . . .
H22A H 0.1748 0.8528 0.5593 0.036 Uiso 1 1 calc R U . . .
H22B H 0.2282 0.7764 0.5001 0.036 Uiso 1 1 calc R U . . .
H22C H 0.3040 0.8488 0.5924 0.036 Uiso 1 1 calc R U . . .
O3 O 0.56039(6) 0.67051(7) 0.55778(5) 0.01891(13) Uani 1 1 d . . . . .

loop_
_atom_site_aniso_label
_atom_site_aniso_U_11
_atom_site_aniso_U_22
_atom_site_aniso_U_33
_atom_site_aniso_U_23
_atom_site_aniso_U_13
_atom_site_aniso_U_12
V 0.01310(8) 0.01048(8) 0.01490(8) 0.00043(4) 0.00609(6) 0.00000(4)
O2 0.0205(3) 0.0159(3) 0.0251(3) -0.0049(2) 0.0081(3) -0.0039(2)
O1 0.0149(3) 0.0182(3) 0.0184(3) 0.0039(2) 0.0082(2) 0.0017(2)
C1 0.0137(3) 0.0162(4) 0.0149(4) 0.0003(3) 0.0063(3) 0.0017(3)
C2 0.0169(4) 0.0181(4) 0.0171(4) -0.0004(3) 0.0070(3) 0.0040(3)
C3 0.0162(4) 0.0251(4) 0.0194(4) -0.0012(3) 0.0081(3) 0.0053(3)
C4 0.0153(4) 0.0293(5) 0.0189(4) -0.0005(3) 0.0091(3) 0.0016(3)
C5 0.0160(4) 0.0238(4) 0.0191(4) 0.0015(3) 0.0087(3) 0.0000(3)
C6 0.0141(3) 0.0171(4) 0.0152(4) 0.0003(3) 0.0060(3) 0.0006(3)
C7 0.0146(3) 0.0143(3) 0.0180(4) 0.0005(3) 0.0068(3) -0.0007(3)
N1 0.0136(3) 0.0143(3) 0.0140(3) 0.0009(2) 0.0054(2) 0.0007(2)
C8 0.0242(5) 0.0237(4) 0.0139(4) -0.0014(3) 0.0073(3) -0.0004(3)
C9 0.0167(4) 0.0174(4) 0.0205(4) 0.0071(3) 0.0085(3) 0.0041(3)
C10 0.0174(4) 0.0123(3) 0.0235(4) 0.0022(3) 0.0101(3) 0.0019(3)
N2 0.0142(3) 0.0129(3) 0.0147(3) 0.0014(2) 0.0062(3) 0.0003(2)
C11 0.0153(4) 0.0206(4) 0.0193(4) 0.0001(3) 0.0053(3) 0.0003(3)
C12 0.0217(4) 0.0143(3) 0.0175(4) 0.0001(3) 0.0101(3) 0.0011(3)
C13 0.0173(4) 0.0162(4) 0.0148(3) 0.0018(3) 0.0079(3) 0.0000(3)
C14 0.0216(4) 0.0149(3) 0.0147(3) 0.0004(3) 0.0076(3) -0.0014(3)
C15 0.0236(4) 0.0193(4) 0.0161(4) 0.0002(3) 0.0088(3) -0.0050(3)
C16 0.0202(4) 0.0236(4) 0.0161(4) -0.0016(3) 0.0094(3) -0.0054(3)
C17 0.0181(4) 0.0212(4) 0.0182(4) 0.0002(3) 0.0093(3) 0.0005(3)
C18 0.0185(4) 0.0168(3) 0.0159(4) 0.0007(3) 0.0087(3) 0.0002(3)
C19 0.0179(4) 0.0454(7) 0.0259(5) 0.0033(5) 0.0127(4) 0.0027(4)
C20 0.0236(5) 0.0356(6) 0.0240(5) -0.0011(4) 0.0143(4) -0.0072(4)
C21 0.0306(5) 0.0171(4) 0.0242(5) 0.0048(3) 0.0135(4) 0.0041(3)
C22 0.0264(5) 0.0213(4) 0.0249(5) 0.0052(3) 0.0115(4) 0.0090(4)
O3 0.0179(3) 0.0202(3) 0.0215(3) 0.0066(2) 0.0109(3) 0.0035(2)

loop_
_atom_type_symbol
_atom_type_description
_atom_type_scat_dispersion_real
_atom_type_scat_dispersion_imag
_atom_type_scat_source
C C 0.0033 0.0016 'International Tables Vol C Tables 4.2.6.8 and 6.1.1.4'
H H 0.0000 0.0000 'International Tables Vol C Tables 4.2.6.8 and 6.1.1.4'
N N 0.0061 0.0033 'International Tables Vol C Tables 4.2.6.8 and 6.1.1.4'
O O 0.0106 0.0060 'International Tables Vol C Tables 4.2.6.8 and 6.1.1.4'
V V 0.3005 0.5294 'International Tables Vol C Tables 4.2.6.8 and 6.1.1.4'

loop_
_geom_angle_atom_site_label_1
_geom_angle_atom_site_label_2
_geom_angle_atom_site_label_3
_geom_angle
_geom_angle_site_symmetry_1
_geom_angle_site_symmetry_3
_geom_angle_publ_flag
O2 V O1 113.00(5) . . ?
O2 V O3 109.04(5) . . ?
O1 V O3 83.57(5) . . ?
O2 V N2 105.99(5) . . ?
O1 V N2 140.81(3) . . ?
O3 V N2 87.54(4) . . ?
O2 V N1 99.63(5) . . ?
O1 V N1 88.49(4) . . ?
O3 V N1 151.13(3) . . ?
N2 V N1 81.23(4) . . ?
C1 O1 V 132.24(7) . . ?
O1 C1 C6 121.04(8) . . ?
O1 C1 C2 119.37(9) . . ?
C6 C1 C2 119.44(9) . . ?
C3 C2 C1 118.43(9) . . ?
C3 C2 C22 122.15(9) . . ?
C1 C2 C22 119.37(9) . . ?
C4 C3 C2 122.78(9) . . ?
C4 C3 H3 118.6 . . ?
C2 C3 H3 118.6 . . ?
C3 C4 C5 117.87(9) . . ?
C3 C4 C19 121.21(10) . . ?
C5 C4 C19 120.91(11) . . ?
C6 C5 C4 121.00(10) . . ?
C6 C5 H5 119.5 . . ?
C4 C5 H5 119.5 . . ?
C5 C6 C1 120.39(9) . . ?
C5 C6 C7 121.09(9) . . ?
C1 C6 C7 118.29(8) . . ?
N1 C7 C6 113.68(8) . . ?
N1 C7 H7A 108.8 . . ?
C6 C7 H7A 108.8 . . ?
N1 C7 H7B 108.8 . . ?
C6 C7 H7B 108.8 . . ?
H7A C7 H7B 107.7 . . ?
C9 N1 C8 108.90(8) . . ?
C9 N1 C7 108.84(8) . . ?
C8 N1 C7 108.98(8) . . ?
C9 N1 V 108.52(6) . . ?
C8 N1 V 111.66(6) . . ?
C7 N1 V 109.88(6) . . ?
N1 C8 H8A 109.5 . . ?
N1 C8 H8B 109.5 . . ?
H8A C8 H8B 109.5 . . ?
N1 C8 H8C 109.5 . . ?
H8A C8 H8C 109.5 . . ?
H8B C8 H8C 109.5 . . ?
N1 C9 C10 109.77(8) . . ?
N1 C9 H9A 109.7 . . ?
C10 C9 H9A 109.7 . . ?
N1 C9 H9B 109.7 . . ?
C10 C9 H9B 109.7 . . ?
H9A C9 H9B 108.2 . . ?
N2 C10 C9 109.40(8) . . ?
N2 C10 H10A 109.8 . . ?
C9 C10 H10A 109.8 . . ?
N2 C10 H10B 109.8 . . ?
C9 C10 H10B 109.8 . . ?
H10A C10 H10B 108.2 . . ?
C11 N2 C10 110.62(8) . . ?
C11 N2 C12 108.26(8) . . ?
C10 N2 C12 106.89(7) . . ?
C11 N2 V 110.67(6) . . ?
C10 N2 V 105.23(6) . . ?
C12 N2 V 115.07(6) . . ?
N2 C11 H11A 109.5 . . ?
N2 C11 H11B 109.5 . . ?
H11A C11 H11B 109.5 . . ?
N2 C11 H11C 109.5 . . ?
H11A C11 H11C 109.5 . . ?
H11B C11 H11C 109.5 . . ?
C18 C12 N2 113.42(8) . . ?
C18 C12 H12A 108.9 . . ?
N2 C12 H12A 108.9 . . ?
C18 C12 H12B 108.9 . . ?
N2 C12 H12B 108.9 . . ?
H12A C12 H12B 107.7 . . ?
O3 C13 C18 120.77(8) . . ?
O3 C13 C14 119.34(9) . . ?
C18 C13 C14 119.79(9) . . ?
C15 C14 C13 118.99(9) . . ?
C15 C14 C21 122.14(9) . . ?
C13 C14 C21 118.85(9) . . ?
C14 C15 C16 122.12(9) . . ?
C14 C15 H15 118.9 . . ?
C16 C15 H15 118.9 . . ?
C17 C16 C15 118.14(9) . . ?
C17 C16 C20 121.68(10) . . ?
C15 C16 C20 120.14(10) . . ?
C16 C17 C18 121.28(9) . . ?
C16 C17 H17 119.4 . . ?
C18 C17 H17 119.4 . . ?
C17 C18 C13 119.67(9) . . ?
C17 C18 C12 122.12(9) . . ?
C13 C18 C12 117.94(9) . . ?
C4 C19 H19A 109.5 . . ?
C4 C19 H19B 109.5 . . ?
H19A C19 H19B 109.5 . . ?
C4 C19 H19C 109.5 . . ?
H19A C19 H19C 109.5 . . ?
H19B C19 H19C 109.5 . . ?
C16 C20 H20A 109.5 . . ?
C16 C20 H20B 109.5 . . ?
H20A C20 H20B 109.5 . . ?
C16 C20 H20C 109.5 . . ?
H20A C20 H20C 109.5 . . ?
H20B C20 H20C 109.5 . . ?
C14 C21 H21A 109.5 . . ?
C14 C21 H21B 109.5 . . ?
H21A C21 H21B 109.5 . . ?
C14 C21 H21C 109.5 . . ?
H21A C21 H21C 109.5 . . ?
H21B C21 H21C 109.5 . . ?
C2 C22 H22A 109.5 . . ?
C2 C22 H22B 109.5 . . ?
H22A C22 H22B 109.5 . . ?
C2 C22 H22C 109.5 . . ?
H22A C22 H22C 109.5 . . ?
H22B C22 H22C 109.5 . . ?
C13 O3 V 125.48(7) . . ?

loop_
_geom_bond_atom_site_label_1
_geom_bond_atom_site_label_2
_geom_bond_distance
_geom_bond_site_symmetry_2
_geom_bond_publ_flag
V O2 1.6025(9) . ?
V O1 1.8983(12) . ?
V O3 1.9219(10) . ?
V N2 2.1672(9) . ?
V N1 2.2003(9) . ?
O1 C1 1.3337(12) . ?
C1 C6 1.4046(13) . ?
C1 C2 1.4084(14) . ?
C2 C3 1.3962(15) . ?
C2 C22 1.5044(15) . ?
C3 C4 1.3935(16) . ?
C3 H3 0.9500 . ?
C4 C5 1.3950(15) . ?
C4 C19 1.5103(15) . ?
C5 C6 1.3927(14) . ?
C5 H5 0.9500 . ?
C6 C7 1.4997(14) . ?
C7 N1 1.4946(14) . ?
C7 H7A 0.9900 . ?
C7 H7B 0.9900 . ?
N1 C9 1.4906(13) . ?
N1 C8 1.4921(14) . ?
C8 H8A 0.9800 . ?
C8 H8B 0.9800 . ?
C8 H8C 0.9800 . ?
C9 C10 1.5142(15) . ?
C9 H9A 0.9900 . ?
C9 H9B 0.9900 . ?
C10 N2 1.4964(13) . ?
C10 H10A 0.9900 . ?
C10 H10B 0.9900 . ?
N2 C11 1.4882(15) . ?
N2 C12 1.5031(13) . ?
C11 H11A 0.9800 . ?
C11 H11B 0.9800 . ?
C11 H11C 0.9800 . ?
C12 C18 1.5014(14) . ?
C12 H12A 0.9900 . ?
C12 H12B 0.9900 . ?
C13 O3 1.3428(13) . ?
C13 C18 1.4013(14) . ?
C13 C14 1.4087(13) . ?
C14 C15 1.3911(15) . ?
C14 C21 1.5048(15) . ?
C15 C16 1.3963(16) . ?
C15 H15 0.9500 . ?
C16 C17 1.3941(15) . ?
C16 C20 1.5104(15) . ?
C17 C18 1.3992(15) . ?
C17 H17 0.9500 . ?
C19 H19A 0.9800 . ?
C19 H19B 0.9800 . ?
C19 H19C 0.9800 . ?
C20 H20A 0.9800 . ?
C20 H20B 0.9800 . ?
C20 H20C 0.9800 . ?
C21 H21A 0.9800 . ?
C21 H21B 0.9800 . ?
C21 H21C 0.9800 . ?
C22 H22A 0.9800 . ?
C22 H22B 0.9800 . ?
C22 H22C 0.9800 . ?

loop_
_geom_hbond_atom_site_label_D
_geom_hbond_atom_site_label_H
_geom_hbond_atom_site_label_A
_geom_hbond_distance_DH
_geom_hbond_distance_HA
_geom_hbond_distance_DA
_geom_hbond_angle_DHA
_geom_hbond_site_symmetry_A
C10 H10A O2 0.99 2.35 3.3018(16) 161.2 2_646
C12 H12B O1 0.99 2.38 3.1366(18) 132.8 3_666

loop_
_geom_torsion_atom_site_label_1
_geom_torsion_atom_site_label_2
_geom_torsion_atom_site_label_3
_geom_torsion_atom_site_label_4
_geom_torsion
_geom_torsion_site_symmetry_1
_geom_torsion_site_symmetry_2
_geom_torsion_site_symmetry_3
_geom_torsion_site_symmetry_4
_geom_torsion_publ_flag
O2 V O1 C1 -79.09(10) . . . . ?
O3 V O1 C1 172.93(9) . . . . ?
N2 V O1 C1 94.86(10) . . . . ?
N1 V O1 C1 20.74(9) . . . . ?
V O1 C1 C6 -35.98(14) . . . . ?
V O1 C1 C2 148.49(8) . . . . ?
O1 C1 C2 C3 177.67(9) . . . . ?
C6 C1 C2 C3 2.07(14) . . . . ?
O1 C1 C2 C22 0.26(14) . . . . ?
C6 C1 C2 C22 -175.34(9) . . . . ?
C1 C2 C3 C4 0.68(15) . . . . ?
C22 C2 C3 C4 178.01(10) . . . . ?
C2 C3 C4 C5 -2.02(16) . . . . ?
C2 C3 C4 C19 179.43(10) . . . . ?
C3 C4 C5 C6 0.60(15) . . . . ?
C19 C4 C5 C6 179.15(10) . . . . ?
C4 C5 C6 C1 2.12(15) . . . . ?
C4 C5 C6 C7 -172.27(9) . . . . ?
O1 C1 C6 C5 -178.99(9) . . . . ?
C2 C1 C6 C5 -3.46(14) . . . . ?
O1 C1 C6 C7 -4.44(14) . . . . ?
C2 C1 C6 C7 171.08(9) . . . . ?
C5 C6 C7 N1 -127.84(10) . . . . ?
C1 C6 C7 N1 57.66(12) . . . . ?
C6 C7 N1 C9 176.95(7) . . . . ?
C6 C7 N1 C8 58.30(10) . . . . ?
C6 C7 N1 V -64.34(9) . . . . ?
C8 N1 C9 C10 -153.74(8) . . . . ?
C7 N1 C9 C10 87.57(10) . . . . ?
V N1 C9 C10 -31.99(9) . . . . ?
N1 C9 C10 N2 56.20(10) . . . . ?
C9 C10 N2 C11 69.87(10) . . . . ?
C9 C10 N2 C12 -172.48(8) . . . . ?
C9 C10 N2 V -49.69(9) . . . . ?
C11 N2 C12 C18 -70.27(10) . . . . ?
C10 N2 C12 C18 170.54(8) . . . . ?
V N2 C12 C18 54.11(10) . . . . ?
O3 C13 C14 C15 -175.01(9) . . . . ?
C18 C13 C14 C15 1.51(14) . . . . ?
O3 C13 C14 C21 3.53(14) . . . . ?
C18 C13 C14 C21 -179.95(9) . . . . ?
C13 C14 C15 C16 -0.89(15) . . . . ?
C21 C14 C15 C16 -179.38(10) . . . . ?
C14 C15 C16 C17 -0.19(15) . . . . ?
C14 C15 C16 C20 177.42(10) . . . . ?
C15 C16 C17 C18 0.68(15) . . . . ?
C20 C16 C17 C18 -176.89(10) . . . . ?
C16 C17 C18 C13 -0.07(15) . . . . ?
C16 C17 C18 C12 173.77(10) . . . . ?
O3 C13 C18 C17 175.43(9) . . . . ?
C14 C13 C18 C17 -1.04(15) . . . . ?
O3 C13 C18 C12 1.33(14) . . . . ?
C14 C13 C18 C12 -175.14(9) . . . . ?
N2 C12 C18 C17 130.66(10) . . . . ?
N2 C12 C18 C13 -55.40(12) . . . . ?
C18 C13 O3 V 52.52(12) . . . . ?
C14 C13 O3 V -130.99(8) . . . . ?
